data_1502407
loop_
_publ_author_name
'Wu, Tsun-Cheng'
'Chen, Jheng-Jhih'
'Wu, Yao-Ting'

_publ_section_title
;
 Nickel-catalyzed tetramerization of alkynes: synthesis and structure of
 octatetraenes.
;
_journal_issue 18
_journal_name_full 'Organic letters'
_journal_page_first 4794
_journal_page_last 4797
_journal_paper_doi 10.1021/ol201814q
_journal_volume 13
_journal_year 2011
_chemical_formula_sum 'C57 H44 Cl2'
_chemical_formula_weight 799.82
_chemical_name_systematic
; 
 ? 
;
_space_group_IT_number 14
_symmetry_cell_setting monoclinic
_symmetry_space_group_name_Hall '-P 2ybc'
_symmetry_space_group_name_H-M 'P 1 21/c 1'
_atom_sites_solution_hydrogens geom
_atom_sites_solution_primary direct
_atom_sites_solution_secondary difmap
_audit_creation_method SHELXL-97
_cell_angle_alpha 90.00
_cell_angle_beta 104.0100(10)
_cell_angle_gamma 90.00
_cell_formula_units_Z 4
_cell_length_a 10.2553(2)
_cell_length_b 20.2860(5)
_cell_length_c 20.0538(4)
_cell_measurement_reflns_used 7648
_cell_measurement_temperature 100(2)
_cell_measurement_theta_max 26.2775
_cell_measurement_theta_min 2.5491
_cell_volume 4047.87(15)
_computing_cell_refinement 'SAINT V7.34A (Bruker AXS, 2006)'
_computing_data_collection 'APEX2 (Bruker AXS, 2010)'
_computing_data_reduction 'SAINT V7.34A (Bruker AXS, 2006)'
_computing_molecular_graphics 'SHELXTL (Sheldrick, 2008)'
_computing_publication_material SHELXTL
_computing_structure_refinement 'SHELXL-97 (Sheldrick, 2008)'
_computing_structure_solution 'SHELXS-97 (Sheldrick, 2008)'
_diffrn_ambient_temperature 100(2)
_diffrn_detector_area_resol_mean 8.3333
_diffrn_measured_fraction_theta_full 0.998
_diffrn_measured_fraction_theta_max 0.998
_diffrn_measurement_device_type 'Bruker APEX-II CCD'
_diffrn_measurement_method '\f and \w scans'
_diffrn_radiation_monochromator graphite
_diffrn_radiation_source 'fine-focus sealed tube'
_diffrn_radiation_type MoK\a
_diffrn_radiation_wavelength 0.71073
_diffrn_reflns_av_R_equivalents 0.0698
_diffrn_reflns_av_sigmaI/netI 0.0673
_diffrn_reflns_limit_h_max 12
_diffrn_reflns_limit_h_min -12
_diffrn_reflns_limit_k_max 25
_diffrn_reflns_limit_k_min -25
_diffrn_reflns_limit_l_max 25
_diffrn_reflns_limit_l_min -25
_diffrn_reflns_number 33825
_diffrn_reflns_theta_full 26.40
_diffrn_reflns_theta_max 26.40
_diffrn_reflns_theta_min 2.01
_exptl_absorpt_coefficient_mu 0.201
_exptl_absorpt_correction_T_max 0.9486
_exptl_absorpt_correction_T_min 0.6530
_exptl_absorpt_correction_type multi-scan
_exptl_absorpt_process_details 'SADABS V2008/1 (Bruker AXS)'
_exptl_crystal_colour Colorless
_exptl_crystal_density_diffrn 1.312
_exptl_crystal_density_meas ?
_exptl_crystal_density_method 'not measured'
_exptl_crystal_description Lump
_exptl_crystal_F_000 1680
_exptl_crystal_size_max 0.15
_exptl_crystal_size_mid 0.12
_exptl_crystal_size_min 0.12
_refine_diff_density_max 0.484
_refine_diff_density_min -0.649
_refine_diff_density_rms 0.151
_refine_ls_extinction_method none
_refine_ls_goodness_of_fit_ref 1.053
_refine_ls_hydrogen_treatment constr
_refine_ls_matrix_type full
_refine_ls_number_parameters 532
_refine_ls_number_reflns 8295
_refine_ls_number_restraints 0
_refine_ls_restrained_S_all 1.053
_refine_ls_R_factor_all 0.0878
_refine_ls_R_factor_gt 0.0528
_refine_ls_shift/su_max 0.000
_refine_ls_shift/su_mean 0.000
_refine_ls_structure_factor_coef Fsqd
_refine_ls_weighting_details 'calc w=1/[\s^2^(Fo^2^)+(0.1025P)^2^+0.0000P] where P=(Fo^2^+2Fc^2^)/3'
_refine_ls_weighting_scheme calc
_refine_ls_wR_factor_gt 0.1464
_refine_ls_wR_factor_ref 0.1814
_reflns_number_gt 5661
_reflns_number_total 8295
_reflns_threshold_expression >2sigma(I)
_cod_data_source_file ol201814q_si_006.cif
_cod_data_source_block 110225lt_0m
_cod_depositor_comments
;
The following automatic conversions were performed:

'_exptl_crystal_density_meas' value 'not measured' was changed to '?'
- the value is perceived as not measured.

Automatic conversion script
Id: cif_fix_values 3008 2015-01-20 13:52:24Z robertas 
;
_cod_database_code 1502407

loop_
_symmetry_equiv_pos_as_xyz
'x, y, z'
'-x, y+1/2, -z+1/2'
'-x, -y, -z'
'x, -y-1/2, z-1/2'

loop_
_atom_site_label
_atom_site_type_symbol
_atom_site_fract_x
_atom_site_fract_y
_atom_site_fract_z
_atom_site_U_iso_or_equiv
_atom_site_adp_type
_atom_site_occupancy
_atom_site_symmetry_multiplicity
_atom_site_calc_flag
_atom_site_refinement_flags
Cl1 Cl 0.44272(8) 0.44587(5) 0.21028(5) 0.0643(3) Uani 1 1 d .
Cl2 Cl 0.35701(8) 0.31870(4) 0.25494(4) 0.0466(2) Uani 1 1 d .
C1 C 0.4348(3) 0.81529(14) 0.48297(15) 0.0453(7) Uani 1 1 d .
H1 H 0.4677 0.8443 0.5205 0.054 Uiso 1 1 calc R
C2 C 0.5038(3) 0.80825(15) 0.43179(16) 0.0478(7) Uani 1 1 d .
H2 H 0.5850 0.8318 0.4344 0.057 Uiso 1 1 calc R
C3 C 0.4534(3) 0.76668(15) 0.37679(15) 0.0438(7) Uani 1 1 d .
H3 H 0.5002 0.7624 0.3415 0.053 Uiso 1 1 calc R
C4 C 0.3356(3) 0.73114(13) 0.37221(13) 0.0338(6) Uani 1 1 d .
C5 C 0.2808(3) 0.68666(13) 0.31129(13) 0.0350(6) Uani 1 1 d .
H5A H 0.1893 0.7016 0.2879 0.042 Uiso 1 1 calc R
H5B H 0.3381 0.6908 0.2782 0.042 Uiso 1 1 calc R
C6 C 0.2751(2) 0.61540(13) 0.33086(12) 0.0314(5) Uani 1 1 d .
C7 C 0.1628(2) 0.57624(13) 0.32387(12) 0.0308(5) Uani 1 1 d .
C8 C 0.0207(2) 0.60082(13) 0.29683(12) 0.0308(5) Uani 1 1 d .
H8 H 0.0266 0.6382 0.2652 0.037 Uiso 1 1 calc R
C9 C -0.0820(2) 0.55064(13) 0.25349(12) 0.0313(5) Uani 1 1 d .
H9 H -0.1042 0.5174 0.2859 0.038 Uiso 1 1 calc R
C10 C -0.0320(2) 0.51354(12) 0.19898(12) 0.0304(5) Uani 1 1 d .
C11 C -0.0797(2) 0.45293(13) 0.17299(12) 0.0321(5) Uani 1 1 d .
C12 C -0.1907(3) 0.41336(13) 0.19155(13) 0.0350(6) Uani 1 1 d .
H12A H -0.2405 0.3899 0.1498 0.042 Uiso 1 1 calc R
H12B H -0.2541 0.4445 0.2051 0.042 Uiso 1 1 calc R
C13 C -0.1475(2) 0.36333(13) 0.24847(13) 0.0334(6) Uani 1 1 d .
C14 C -0.0298(3) 0.32713(13) 0.25556(14) 0.0380(6) Uani 1 1 d .
H14 H 0.0254 0.3341 0.2244 0.046 Uiso 1 1 calc R
C15 C 0.0077(3) 0.28113(14) 0.30758(14) 0.0425(7) Uani 1 1 d .
H15 H 0.0893 0.2574 0.3123 0.051 Uiso 1 1 calc R
C16 C -0.0718(3) 0.26928(15) 0.35257(14) 0.0472(7) Uani 1 1 d .
H16 H -0.0452 0.2377 0.3883 0.057 Uiso 1 1 calc R
C17 C 0.3180(3) 0.77990(15) 0.47919(14) 0.0424(7) Uani 1 1 d .
H17 H 0.2712 0.7842 0.5145 0.051 Uiso 1 1 calc R
C18 C 0.2692(3) 0.73822(14) 0.42419(13) 0.0368(6) Uani 1 1 d .
H18 H 0.1889 0.7141 0.4221 0.044 Uiso 1 1 calc R
C19 C 0.3964(2) 0.57620(13) 0.36249(12) 0.0330(6) Uani 1 1 d .
C20 C 0.3462(3) 0.51398(13) 0.37247(12) 0.0328(5) Uani 1 1 d .
C21 C 0.2050(2) 0.50961(13) 0.35111(12) 0.0329(6) Uani 1 1 d .
C22 C -0.0346(2) 0.63006(13) 0.35482(12) 0.0312(5) Uani 1 1 d .
C23 C -0.1095(3) 0.68782(13) 0.34469(13) 0.0359(6) Uani 1 1 d .
H23 H -0.1277 0.7087 0.3010 0.043 Uiso 1 1 calc R
C24 C -0.1581(3) 0.71569(14) 0.39704(14) 0.0394(6) Uani 1 1 d .
H24 H -0.2097 0.7550 0.3889 0.047 Uiso 1 1 calc R
C25 C -0.1317(3) 0.68632(15) 0.46084(14) 0.0436(7) Uani 1 1 d .
H25 H -0.1652 0.7052 0.4967 0.052 Uiso 1 1 calc R
C26 C -0.0559(3) 0.62908(15) 0.47240(14) 0.0439(7) Uani 1 1 d .
H26 H -0.0362 0.6091 0.5165 0.053 Uiso 1 1 calc R
C27 C -0.0085(3) 0.60082(14) 0.41973(13) 0.0380(6) Uani 1 1 d .
H27 H 0.0421 0.5612 0.4280 0.046 Uiso 1 1 calc R
C28 C -0.0119(2) 0.43356(12) 0.11859(13) 0.0318(5) Uani 1 1 d .
C29 C 0.0720(2) 0.48722(12) 0.11419(12) 0.0314(5) Uani 1 1 d .
C30 C 0.1541(2) 0.48879(13) 0.06980(12) 0.0315(5) Uani 1 1 d .
C31 C 0.1605(3) 0.43569(13) 0.02576(13) 0.0346(6) Uani 1 1 d .
C32 C 0.2612(3) 0.45639(14) -0.01555(13) 0.0376(6) Uani 1 1 d .
H32A H 0.2164 0.4598 -0.0651 0.045 Uiso 1 1 calc R
H32B H 0.3352 0.4240 -0.0097 0.045 Uiso 1 1 calc R
C33 C 0.3159(3) 0.52512(15) 0.01389(14) 0.0402(6) Uani 1 1 d .
H33A H 0.4131 0.5225 0.0360 0.048 Uiso 1 1 calc R
H33B H 0.3017 0.5585 -0.0232 0.048 Uiso 1 1 calc R
C34 C 0.2365(2) 0.54268(13) 0.06620(12) 0.0330(6) Uani 1 1 d .
C35 C 0.2299(2) 0.59485(13) 0.10956(12) 0.0341(6) Uani 1 1 d .
H35 H 0.2826 0.6331 0.1079 0.041 Uiso 1 1 calc R
C36 C 0.1459(2) 0.59262(13) 0.15665(12) 0.0318(5) Uani 1 1 d .
H36 H 0.1442 0.6293 0.1859 0.038 Uiso 1 1 calc R
C37 C 0.0660(2) 0.53793(13) 0.16068(12) 0.0310(5) Uani 1 1 d .
C38 C 0.0805(3) 0.38205(13) 0.02882(13) 0.0372(6) Uani 1 1 d .
H38 H 0.0827 0.3452 -0.0001 0.045 Uiso 1 1 calc R
C39 C -0.0071(3) 0.38093(13) 0.07545(13) 0.0362(6) Uani 1 1 d .
H39 H -0.0622 0.3435 0.0765 0.043 Uiso 1 1 calc R
C40 C -0.1913(3) 0.30389(16) 0.34522(15) 0.0513(8) Uani 1 1 d .
H40 H -0.2481 0.2954 0.3753 0.062 Uiso 1 1 calc R
C41 C -0.2271(3) 0.35065(14) 0.29422(15) 0.0438(7) Uani 1 1 d .
H41 H -0.3080 0.3748 0.2902 0.053 Uiso 1 1 calc R
C42 C -0.2103(2) 0.58791(13) 0.22098(12) 0.0320(5) Uani 1 1 d .
C43 C -0.2108(3) 0.63445(13) 0.16961(13) 0.0349(6) Uani 1 1 d .
H43 H -0.1334 0.6394 0.1520 0.042 Uiso 1 1 calc R
C44 C -0.3229(3) 0.67350(13) 0.14399(14) 0.0387(6) Uani 1 1 d .
H44 H -0.3213 0.7056 0.1097 0.046 Uiso 1 1 calc R
C45 C -0.4368(3) 0.66557(14) 0.16851(15) 0.0421(6) Uani 1 1 d .
H45 H -0.5127 0.6932 0.1521 0.051 Uiso 1 1 calc R
C46 C -0.4403(3) 0.61776(14) 0.21657(14) 0.0408(6) Uani 1 1 d .
H46 H -0.5203 0.6108 0.2315 0.049 Uiso 1 1 calc R
C47 C -0.3269(3) 0.57919(14) 0.24369(13) 0.0366(6) Uani 1 1 d .
H47 H -0.3295 0.5470 0.2777 0.044 Uiso 1 1 calc R
C48 C 0.1508(3) 0.44934(13) 0.36266(13) 0.0345(6) Uani 1 1 d .
H48 H 0.0561 0.4433 0.3496 0.041 Uiso 1 1 calc R
C49 C 0.2351(3) 0.39591(14) 0.39395(13) 0.0379(6) Uani 1 1 d .
H49 H 0.1950 0.3550 0.4006 0.045 Uiso 1 1 calc R
C50 C 0.3729(3) 0.40230(13) 0.41460(13) 0.0357(6) Uani 1 1 d .
C51 C 0.4257(3) 0.46338(14) 0.40283(12) 0.0349(6) Uani 1 1 d .
C52 C 0.5655(3) 0.47030(14) 0.42668(13) 0.0370(6) Uani 1 1 d .
C53 C 0.6184(3) 0.53139(15) 0.41789(13) 0.0397(6) Uani 1 1 d .
H53 H 0.7125 0.5383 0.4334 0.048 Uiso 1 1 calc R
C54 C 0.5344(3) 0.58413(14) 0.38608(13) 0.0362(6) Uani 1 1 d .
H54 H 0.5737 0.6256 0.3809 0.043 Uiso 1 1 calc R
C55 C 0.6180(3) 0.40512(14) 0.45908(14) 0.0420(7) Uani 1 1 d .
H55A H 0.6600 0.4108 0.5087 0.050 Uiso 1 1 calc R
H55B H 0.6856 0.3865 0.4365 0.050 Uiso 1 1 calc R
C56 C 0.4911(3) 0.35875(14) 0.44800(14) 0.0413(6) Uani 1 1 d .
H56A H 0.4993 0.3212 0.4177 0.050 Uiso 1 1 calc R
H56B H 0.4803 0.3413 0.4925 0.050 Uiso 1 1 calc R
C57 C 0.3084(3) 0.39811(14) 0.22230(15) 0.0428(7) Uani 1 1 d .
H57A H 0.2413 0.3937 0.1778 0.051 Uiso 1 1 calc R
H57B H 0.2645 0.4213 0.2545 0.051 Uiso 1 1 calc R

loop_
_atom_site_aniso_label
_atom_site_aniso_U_11
_atom_site_aniso_U_22
_atom_site_aniso_U_33
_atom_site_aniso_U_23
_atom_site_aniso_U_13
_atom_site_aniso_U_12
Cl1 0.0417(4) 0.0633(5) 0.0840(6) 0.0205(4) 0.0075(4) -0.0074(4)
Cl2 0.0520(4) 0.0422(4) 0.0465(4) 0.0018(3) 0.0136(3) 0.0049(3)
C1 0.0478(17) 0.0404(16) 0.0401(15) -0.0069(12) -0.0042(13) 0.0020(13)
C2 0.0439(16) 0.0448(17) 0.0505(17) -0.0077(13) 0.0030(14) -0.0108(14)
C3 0.0410(15) 0.0435(16) 0.0476(16) -0.0044(13) 0.0118(13) -0.0074(13)
C4 0.0330(13) 0.0308(13) 0.0351(13) 0.0019(10) 0.0034(11) 0.0025(11)
C5 0.0316(13) 0.0377(15) 0.0351(14) 0.0010(11) 0.0071(11) -0.0011(11)
C6 0.0306(13) 0.0370(14) 0.0262(12) -0.0012(10) 0.0062(10) 0.0012(11)
C7 0.0294(13) 0.0358(14) 0.0263(12) -0.0025(10) 0.0049(10) 0.0015(11)
C8 0.0268(12) 0.0353(14) 0.0296(12) 0.0001(10) 0.0054(10) -0.0001(10)
C9 0.0304(13) 0.0326(13) 0.0304(12) 0.0003(10) 0.0066(10) 0.0005(11)
C10 0.0277(12) 0.0320(13) 0.0294(12) 0.0023(10) 0.0030(10) 0.0011(10)
C11 0.0262(12) 0.0359(14) 0.0326(13) 0.0036(10) 0.0041(10) 0.0008(10)
C12 0.0290(13) 0.0362(14) 0.0377(13) 0.0005(11) 0.0037(11) -0.0036(11)
C13 0.0319(13) 0.0311(13) 0.0360(13) -0.0035(10) 0.0059(11) -0.0045(11)
C14 0.0356(14) 0.0368(15) 0.0413(15) 0.0002(12) 0.0089(12) -0.0019(12)
C15 0.0378(15) 0.0358(15) 0.0473(16) -0.0020(12) -0.0024(12) -0.0011(12)
C16 0.0633(19) 0.0368(16) 0.0357(15) 0.0031(12) 0.0007(13) -0.0025(14)
C17 0.0444(16) 0.0452(17) 0.0360(14) -0.0024(12) 0.0064(12) 0.0093(13)
C18 0.0327(14) 0.0367(14) 0.0384(14) -0.0005(11) 0.0037(11) 0.0030(11)
C19 0.0321(13) 0.0380(14) 0.0286(12) -0.0025(10) 0.0068(10) 0.0005(11)
C20 0.0328(13) 0.0340(14) 0.0304(12) -0.0017(10) 0.0054(10) -0.0015(11)
C21 0.0300(13) 0.0370(14) 0.0308(13) -0.0024(10) 0.0054(10) 0.0019(11)
C22 0.0256(12) 0.0357(14) 0.0316(13) -0.0042(10) 0.0059(10) -0.0033(10)
C23 0.0356(14) 0.0365(14) 0.0351(14) -0.0018(11) 0.0075(11) -0.0003(11)
C24 0.0359(14) 0.0383(15) 0.0449(15) -0.0055(12) 0.0117(12) 0.0018(12)
C25 0.0442(16) 0.0508(17) 0.0394(15) -0.0049(13) 0.0172(13) 0.0007(14)
C26 0.0477(16) 0.0508(18) 0.0348(14) 0.0017(12) 0.0129(12) 0.0027(14)
C27 0.0371(14) 0.0417(15) 0.0359(14) 0.0000(11) 0.0099(11) 0.0005(12)
C28 0.0283(12) 0.0320(13) 0.0328(13) 0.0003(10) 0.0031(10) 0.0010(10)
C29 0.0293(12) 0.0323(13) 0.0310(12) 0.0013(10) 0.0041(10) 0.0003(10)
C30 0.0282(12) 0.0347(14) 0.0295(12) 0.0019(10) 0.0030(10) 0.0030(10)
C31 0.0325(13) 0.0399(15) 0.0297(12) 0.0022(11) 0.0043(11) 0.0068(11)
C32 0.0380(14) 0.0419(15) 0.0341(13) 0.0013(11) 0.0109(11) 0.0052(12)
C33 0.0361(14) 0.0483(17) 0.0386(14) -0.0007(12) 0.0139(11) 0.0014(12)
C34 0.0296(13) 0.0386(15) 0.0302(12) 0.0039(11) 0.0058(10) 0.0031(11)
C35 0.0308(13) 0.0376(14) 0.0321(13) 0.0024(11) 0.0041(10) -0.0034(11)
C36 0.0315(13) 0.0314(13) 0.0309(12) -0.0011(10) 0.0041(10) -0.0015(11)
C37 0.0275(12) 0.0329(13) 0.0311(12) 0.0011(10) 0.0043(10) 0.0007(10)
C38 0.0374(14) 0.0354(14) 0.0353(14) -0.0060(11) 0.0022(11) 0.0056(12)
C39 0.0372(14) 0.0327(14) 0.0358(14) -0.0012(11) 0.0031(11) -0.0027(11)
C40 0.068(2) 0.0476(18) 0.0435(17) 0.0015(13) 0.0239(15) 0.0042(16)
C41 0.0468(16) 0.0400(16) 0.0478(16) 0.0014(13) 0.0173(13) 0.0034(13)
C42 0.0293(13) 0.0350(14) 0.0299(12) -0.0052(10) 0.0035(10) -0.0004(11)
C43 0.0306(13) 0.0383(15) 0.0347(13) -0.0027(11) 0.0057(11) -0.0008(11)
C44 0.0402(15) 0.0339(14) 0.0373(14) -0.0001(11) 0.0001(12) -0.0011(12)
C45 0.0318(14) 0.0406(16) 0.0491(16) -0.0026(13) 0.0003(12) 0.0048(12)
C46 0.0298(14) 0.0470(17) 0.0451(15) -0.0030(13) 0.0083(12) 0.0004(12)
C47 0.0330(14) 0.0382(15) 0.0372(14) -0.0016(11) 0.0056(11) -0.0010(11)
C48 0.0320(13) 0.0364(14) 0.0339(13) -0.0013(11) 0.0057(11) -0.0028(11)
C49 0.0431(15) 0.0348(14) 0.0348(14) -0.0017(11) 0.0076(12) -0.0018(12)
C50 0.0405(15) 0.0361(14) 0.0287(12) -0.0020(11) 0.0048(11) 0.0038(11)
C51 0.0345(14) 0.0399(15) 0.0299(12) -0.0026(11) 0.0072(10) 0.0029(12)
C52 0.0325(13) 0.0457(16) 0.0306(13) -0.0017(11) 0.0037(10) 0.0055(12)
C53 0.0311(13) 0.0522(17) 0.0345(13) -0.0012(12) 0.0052(11) 0.0019(12)
C54 0.0316(13) 0.0403(15) 0.0362(13) -0.0043(11) 0.0071(11) -0.0020(11)
C55 0.0391(15) 0.0461(17) 0.0387(15) -0.0005(12) 0.0049(12) 0.0082(13)
C56 0.0430(15) 0.0402(16) 0.0369(14) 0.0007(12) 0.0026(12) 0.0086(13)
C57 0.0356(15) 0.0409(16) 0.0516(17) 0.0033(13) 0.0096(13) 0.0019(12)

loop_
_atom_type_symbol
_atom_type_description
_atom_type_scat_dispersion_real
_atom_type_scat_dispersion_imag
_atom_type_scat_source
C C 0.0033 0.0016 'International Tables Vol C Tables 4.2.6.8 and 6.1.1.4'
H H 0.0000 0.0000 'International Tables Vol C Tables 4.2.6.8 and 6.1.1.4'
Cl Cl 0.1484 0.1585 'International Tables Vol C Tables 4.2.6.8 and 6.1.1.4'

loop_
_geom_angle_atom_site_label_1
_geom_angle_atom_site_label_2
_geom_angle_atom_site_label_3
_geom_angle
C17 C1 C2 119.7(3)
C17 C1 H1 120.1
C2 C1 H1 120.1
C3 C2 C1 119.5(3)
C3 C2 H2 120.2
C1 C2 H2 120.2
C2 C3 C4 121.3(3)
C2 C3 H3 119.4
C4 C3 H3 119.4
C18 C4 C3 118.3(2)
C18 C4 C5 121.0(2)
C3 C4 C5 120.6(2)
C6 C5 C4 113.2(2)
C6 C5 H5A 108.9
C4 C5 H5A 108.9
C6 C5 H5B 108.9
C4 C5 H5B 108.9
H5A C5 H5B 107.8
C7 C6 C19 109.1(2)
C7 C6 C5 127.8(2)
C19 C6 C5 123.0(2)
C6 C7 C21 109.1(2)
C6 C7 C8 123.8(2)
C21 C7 C8 127.1(2)
C7 C8 C22 110.96(19)
C7 C8 C9 116.4(2)
C22 C8 C9 110.46(19)
C7 C8 H8 106.1
C22 C8 H8 106.1
C9 C8 H8 106.1
C10 C9 C42 110.3(2)
C10 C9 C8 115.0(2)
C42 C9 C8 108.1(2)
C10 C9 H9 107.7
C42 C9 H9 107.7
C8 C9 H9 107.7
C11 C10 C37 108.9(2)
C11 C10 C9 124.3(2)
C37 C10 C9 126.6(2)
C10 C11 C28 109.1(2)
C10 C11 C12 126.9(2)
C28 C11 C12 123.8(2)
C11 C12 C13 116.3(2)
C11 C12 H12A 108.2
C13 C12 H12A 108.2
C11 C12 H12B 108.2
C13 C12 H12B 108.2
H12A C12 H12B 107.4
C14 C13 C41 117.9(2)
C14 C13 C12 121.3(2)
C41 C13 C12 120.7(2)
C15 C14 C13 120.6(2)
C15 C14 H14 119.7
C13 C14 H14 119.7
C16 C15 C14 120.8(3)
C16 C15 H15 119.6
C14 C15 H15 119.6
C15 C16 C40 119.3(3)
C15 C16 H16 120.3
C40 C16 H16 120.3
C1 C17 C18 120.2(3)
C1 C17 H17 119.9
C18 C17 H17 119.9
C17 C18 C4 121.0(3)
C17 C18 H18 119.5
C4 C18 H18 119.5
C54 C19 C20 115.9(2)
C54 C19 C6 139.8(3)
C20 C19 C6 104.3(2)
C51 C20 C19 123.0(2)
C51 C20 C21 123.3(2)
C19 C20 C21 113.6(2)
C48 C21 C20 115.4(2)
C48 C21 C7 140.7(2)
C20 C21 C7 103.9(2)
C23 C22 C27 118.0(2)
C23 C22 C8 120.6(2)
C27 C22 C8 121.4(2)
C24 C23 C22 121.4(2)
C24 C23 H23 119.3
C22 C23 H23 119.3
C25 C24 C23 120.0(3)
C25 C24 H24 120.0
C23 C24 H24 120.0
C24 C25 C26 119.6(2)
C24 C25 H25 120.2
C26 C25 H25 120.2
C25 C26 C27 120.3(3)
C25 C26 H26 119.9
C27 C26 H26 119.9
C26 C27 C22 120.7(3)
C26 C27 H27 119.6
C22 C27 H27 119.6
C39 C28 C29 116.4(2)
C39 C28 C11 139.4(2)
C29 C28 C11 104.2(2)
C30 C29 C37 123.4(2)
C30 C29 C28 122.9(2)
C37 C29 C28 113.7(2)
C29 C30 C34 121.9(2)
C29 C30 C31 121.4(2)
C34 C30 C31 116.6(2)
C38 C31 C30 117.4(2)
C38 C31 C32 136.9(2)
C30 C31 C32 105.7(2)
C31 C32 C33 105.5(2)
C31 C32 H32A 110.6
C33 C32 H32A 110.6
C31 C32 H32B 110.6
C33 C32 H32B 110.6
H32A C32 H32B 108.8
C34 C33 C32 105.5(2)
C34 C33 H33A 110.6
C32 C33 H33A 110.6
C34 C33 H33B 110.6
C32 C33 H33B 110.6
H33A C33 H33B 108.8
C35 C34 C30 116.4(2)
C35 C34 C33 137.0(2)
C30 C34 C33 106.6(2)
C34 C35 C36 121.5(2)
C34 C35 H35 119.3
C36 C35 H35 119.3
C37 C36 C35 121.5(2)
C37 C36 H36 119.3
C35 C36 H36 119.3
C36 C37 C29 115.2(2)
C36 C37 C10 140.7(2)
C29 C37 C10 104.1(2)
C31 C38 C39 120.9(2)
C31 C38 H38 119.6
C39 C38 H38 119.6
C28 C39 C38 121.0(2)
C28 C39 H39 119.5
C38 C39 H39 119.5
C41 C40 C16 119.8(3)
C41 C40 H40 120.1
C16 C40 H40 120.1
C40 C41 C13 121.5(3)
C40 C41 H41 119.2
C13 C41 H41 119.2
C47 C42 C43 118.6(2)
C47 C42 C9 121.3(2)
C43 C42 C9 120.1(2)
C44 C43 C42 120.9(2)
C44 C43 H43 119.5
C42 C43 H43 119.5
C45 C44 C43 119.8(3)
C45 C44 H44 120.1
C43 C44 H44 120.1
C46 C45 C44 119.9(3)
C46 C45 H45 120.0
C44 C45 H45 120.0
C45 C46 C47 120.5(2)
C45 C46 H46 119.7
C47 C46 H46 119.7
C42 C47 C46 120.1(3)
C42 C47 H47 119.9
C46 C47 H47 119.9
C21 C48 C49 121.1(2)
C21 C48 H48 119.4
C49 C48 H48 119.4
C50 C49 C48 121.7(3)
C50 C49 H49 119.1
C48 C49 H49 119.1
C49 C50 C51 116.4(2)
C49 C50 C56 136.7(3)
C51 C50 C56 106.9(2)
C20 C51 C50 122.1(2)
C20 C51 C52 121.9(3)
C50 C51 C52 115.9(2)
C53 C52 C51 116.5(2)
C53 C52 C55 136.8(2)
C51 C52 C55 106.7(2)
C52 C53 C54 121.2(2)
C52 C53 H53 119.4
C54 C53 H53 119.4
C19 C54 C53 121.4(3)
C19 C54 H54 119.3
C53 C54 H54 119.3
C52 C55 C56 105.3(2)
C52 C55 H55A 110.7
C56 C55 H55A 110.7
C52 C55 H55B 110.7
C56 C55 H55B 110.7
H55A C55 H55B 108.8
C50 C56 C55 105.0(2)
C50 C56 H56A 110.7
C55 C56 H56A 110.7
C50 C56 H56B 110.7
C55 C56 H56B 110.7
H56A C56 H56B 108.8
Cl1 C57 Cl2 113.30(15)
Cl1 C57 H57A 108.9
Cl2 C57 H57A 108.9
Cl1 C57 H57B 108.9
Cl2 C57 H57B 108.9
H57A C57 H57B 107.7

loop_
_geom_bond_atom_site_label_1
_geom_bond_atom_site_label_2
_geom_bond_distance
Cl1 C57 1.748(3)
Cl2 C57 1.765(3)
C1 C17 1.383(4)
C1 C2 1.388(4)
C1 H1 0.9500
C2 C3 1.385(4)
C2 H2 0.9500
C3 C4 1.390(4)
C3 H3 0.9500
C4 C18 1.384(3)
C4 C5 1.513(4)
C5 C6 1.503(4)
C5 H5A 0.9900
C5 H5B 0.9900
C6 C7 1.377(3)
C6 C19 1.483(3)
C7 C21 1.482(4)
C7 C8 1.511(3)
C8 C22 1.531(3)
C8 C9 1.568(3)
C8 H8 1.0000
C9 C10 1.516(3)
C9 C42 1.520(3)
C9 H9 1.0000
C10 C11 1.378(4)
C10 C37 1.489(3)
C11 C28 1.482(3)
C11 C12 1.511(3)
C12 C13 1.511(4)
C12 H12A 0.9900
C12 H12B 0.9900
C13 C14 1.390(4)
C13 C41 1.392(4)
C14 C15 1.383(4)
C14 H14 0.9500
C15 C16 1.375(4)
C15 H15 0.9500
C16 C40 1.389(4)
C16 H16 0.9500
C17 C18 1.384(4)
C17 H17 0.9500
C18 H18 0.9500
C19 C54 1.389(3)
C19 C20 1.395(4)
C20 C51 1.360(4)
C20 C21 1.411(3)
C21 C48 1.385(4)
C22 C23 1.388(4)
C22 C27 1.396(4)
C23 C24 1.387(4)
C23 H23 0.9500
C24 C25 1.378(4)
C24 H24 0.9500
C25 C26 1.385(4)
C25 H25 0.9500
C26 C27 1.388(4)
C26 H26 0.9500
C27 H27 0.9500
C28 C39 1.382(3)
C28 C29 1.403(3)
C29 C30 1.366(3)
C29 C37 1.400(3)
C30 C34 1.394(4)
C30 C31 1.404(4)
C31 C38 1.373(4)
C31 C32 1.531(3)
C32 C33 1.564(4)
C32 H32A 0.9900
C32 H32B 0.9900
C33 C34 1.517(3)
C33 H33A 0.9900
C33 H33B 0.9900
C34 C35 1.382(4)
C35 C36 1.425(3)
C35 H35 0.9500
C36 C37 1.393(4)
C36 H36 0.9500
C38 C39 1.445(4)
C38 H38 0.9500
C39 H39 0.9500
C40 C41 1.378(4)
C40 H40 0.9500
C41 H41 0.9500
C42 C47 1.390(3)
C42 C43 1.396(4)
C43 C44 1.388(4)
C43 H43 0.9500
C44 C45 1.383(4)
C44 H44 0.9500
C45 C46 1.374(4)
C45 H45 0.9500
C46 C47 1.398(4)
C46 H46 0.9500
C47 H47 0.9500
C48 C49 1.433(4)
C48 H48 0.9500
C49 C50 1.379(4)
C49 H49 0.9500
C50 C51 1.395(4)
C50 C56 1.518(4)
C51 C52 1.404(4)
C52 C53 1.381(4)
C52 C55 1.514(4)
C53 C54 1.424(4)
C53 H53 0.9500
C54 H54 0.9500
C55 C56 1.578(4)
C55 H55A 0.9900
C55 H55B 0.9900
C56 H56A 0.9900
C56 H56B 0.9900
C57 H57A 0.9900
C57 H57B 0.9900
